data_7231441
loop_
_publ_author_name
'Chorazy, Szymon'
'Zakrzewski, Jakub J.'
'Wang, Junhao'
'Ohkoshi, Shin-ichi'
'Sieklucka, Barbara'

_publ_section_title
;
 Incorporation of hexacyanidoferrate(iii) ion in photoluminescent
 trimetallic Eu(3-pyridone)[Co1&#x2212;xFex(CN)6] chains exhibiting
 tunable visible light absorption and emission properties
;
_journal_issue 38
_journal_name_full CrystEngComm
_journal_page_first 5695
_journal_paper_doi 10.1039/C8CE01020J
_journal_volume 20
_journal_year 2018
_chemical_formula_moiety 'C16 H20 Co0.85 Eu Fe0.15 N8 O7'
_chemical_formula_sum 'C16 H20 Co0.85 Eu Fe0.15 N8 O7'
_chemical_formula_weight 646.83
_space_group_IT_number 15
_space_group_name_Hall '-C 2yc'
_space_group_name_H-M_alt 'C 1 2/c 1'
_symmetry_cell_setting monoclinic
_symmetry_Int_Tables_number 15
_symmetry_space_group_name_Hall '-C 2yc'
_symmetry_space_group_name_H-M 'C 1 2/c 1'
_atom_sites_solution_hydrogens difmap
_audit_conform_dict_location ftp://ftp.iucr.org/pub/cif_core.dic
_audit_conform_dict_name cif_core.dic
_audit_conform_dict_version 2.4.3
_audit_creation_date 2018-08-08T18:03:40-00:00
_audit_creation_method 'WinGX routine CIF_UPDATE'
_audit_update_record
;
2018-08-22 deposited with the CCDC.
2018-08-27 downloaded from the CCDC.
;
_cell_angle_alpha 90
_cell_angle_beta 116.514(2)
_cell_angle_gamma 90
_cell_formula_units_Z 4
_cell_length_a 15.9088(10)
_cell_length_b 9.2677(6)
_cell_length_c 17.7418(16)
_cell_measurement_reflns_used 12873
_cell_measurement_temperature 298(2)
_cell_measurement_theta_max 27.103
_cell_measurement_theta_min 2.566
_cell_measurement_wavelength 0.71073
_cell_volume 2340.7(3)
_computing_molecular_graphics 'Ortep for Windows (Farrugia, 2012)'
_computing_publication_material 'WinGX publication routines (Farrugia, 2012)'
_computing_structure_refinement 'SHELXL-2014/7 (Sheldrick, 2014)'
_diffrn_ambient_temperature 298(2)
_diffrn_measured_fraction_theta_full 1
_diffrn_measured_fraction_theta_max 1
_diffrn_measurement_device_type 'D8Quest Eco Photon50'
_diffrn_measurement_method \w
_diffrn_radiation_monochromator graphite
_diffrn_radiation_probe x-ray
_diffrn_radiation_type MoK\a
_diffrn_radiation_wavelength 0.71073
_diffrn_reflns_av_R_equivalents 0.0284
_diffrn_reflns_av_unetI/netI 0.0208
_diffrn_reflns_Laue_measured_fraction_full 1
_diffrn_reflns_Laue_measured_fraction_max 1
_diffrn_reflns_limit_h_max 20
_diffrn_reflns_limit_h_min -20
_diffrn_reflns_limit_k_max 11
_diffrn_reflns_limit_k_min -11
_diffrn_reflns_limit_l_max 22
_diffrn_reflns_limit_l_min -22
_diffrn_reflns_number 12873
_diffrn_reflns_point_group_measured_fraction_full 1
_diffrn_reflns_point_group_measured_fraction_max 1
_diffrn_reflns_theta_full 25.242
_diffrn_reflns_theta_max 27.103
_diffrn_reflns_theta_min 2.566
_diffrn_standards_interval_time 0
_diffrn_standards_number 0
_exptl_absorpt_coefficient_mu 3.403
_exptl_absorpt_correction_T_max 0.876
_exptl_absorpt_correction_T_min 0.579
_exptl_absorpt_correction_type multi-scan
_exptl_absorpt_process_details 'ABSCOR (Rigaku, 1995)'
_exptl_crystal_colour orange
_exptl_crystal_density_diffrn 1.835
_exptl_crystal_density_method 'not measured'
_exptl_crystal_description block
_exptl_crystal_F_000 1271
_exptl_crystal_size_max 0.18
_exptl_crystal_size_mid 0.12
_exptl_crystal_size_min 0.04
_refine_diff_density_max 0.332
_refine_diff_density_min -0.646
_refine_diff_density_rms 0.122
_refine_ls_extinction_method none
_refine_ls_goodness_of_fit_ref 1.1
_refine_ls_hydrogen_treatment refxyz
_refine_ls_matrix_type full
_refine_ls_number_constraints 0
_refine_ls_number_parameters 182
_refine_ls_number_reflns 2586
_refine_ls_number_restraints 5
_refine_ls_restrained_S_all 1.109
_refine_ls_R_factor_all 0.0196
_refine_ls_R_factor_gt 0.017
_refine_ls_shift/su_max 0.001
_refine_ls_shift/su_mean 0
_refine_ls_structure_factor_coef Fsqd
_refine_ls_weighting_details 'w=1/[\s^2^(Fo^2^)+(0.0249P)^2^+0.7473P] where P=(Fo^2^+2Fc^2^)/3'
_refine_ls_weighting_scheme calc
_refine_ls_wR_factor_gt 0.043
_refine_ls_wR_factor_ref 0.0438
_reflns_Friedel_coverage 0
_reflns_number_gt 2422
_reflns_number_total 2586
_reflns_threshold_expression 'I > 2\s(I)'
_cod_data_source_file c8ce01020j2.cif
_cod_data_source_block EuCo85Fe15
_cod_depositor_comments 'Adding full bibliography for 7231436--7231445.cif.'
_cod_original_sg_symbol_H-M 'C 2/c'
_cod_database_code 7231441

loop_
_symmetry_equiv_pos_as_xyz
'x, y, z'
'-x, y, -z+1/2'
'x+1/2, y+1/2, z'
'-x+1/2, y+1/2, -z+1/2'
'-x, -y, -z'
'x, -y, z-1/2'
'-x+1/2, -y+1/2, -z'
'x+1/2, -y+1/2, z-1/2'

loop_
_atom_site_label
_atom_site_type_symbol
_atom_site_fract_x
_atom_site_fract_y
_atom_site_fract_z
_atom_site_U_iso_or_equiv
_atom_site_adp_type
_atom_site_occupancy
_atom_site_site_symmetry_order
_atom_site_calc_flag
_atom_site_refinement_flags_posn
_atom_site_refinement_flags_adp
_atom_site_refinement_flags_occupancy
Eu1 Eu 0.5 0.84116(2) 0.75 0.01458(5) Uani 1 2 d S T P
Co1 Co 0.5 0.5 0.5 0.01515(9) Uani 0.85 2 d S . P
Fe1 Fe 0.5 0.5 0.5 0.01515(9) Uani 0.15 2 d S . P
O3 O 0.34575(11) 0.77572(17) 0.70595(10) 0.0234(3) Uani 1 1 d . . .
O2 O 0.59978(12) 1.05832(18) 0.79016(11) 0.0289(4) Uani 1 1 d D . .
N4 N 0.22264(15) 0.4504(2) 0.70045(14) 0.0306(5) Uani 1 1 d . . .
O1 O 0.51034(15) 0.92191(18) 0.88419(11) 0.0335(4) Uani 1 1 d D . .
O4 O 0.5 0.3230(3) 0.75 0.0631(10) Uani 1 2 d DS T P
N2 N 0.71347(15) 0.5316(3) 0.58232(13) 0.0343(5) Uani 1 1 d . . .
C7 C 0.2221(2) 0.4745(3) 0.56968(18) 0.0389(6) Uani 1 1 d . . .
N3 N 0.49315(15) 0.6263(2) 0.65590(12) 0.0245(4) Uani 1 1 d . . .
C2 C 0.63390(16) 0.5174(2) 0.55108(14) 0.0226(5) Uani 1 1 d . . .
C4 C 0.29813(15) 0.6553(2) 0.67728(14) 0.0206(4) Uani 1 1 d . . .
C1 C 0.51003(17) 0.3090(2) 0.54309(14) 0.0251(5) Uani 1 1 d . . .
C8 C 0.27146(18) 0.6023(3) 0.59578(16) 0.0297(5) Uani 1 1 d . . .
N1 N 0.5144(2) 0.1939(3) 0.56705(17) 0.0487(7) Uani 1 1 d . . .
C5 C 0.27048(17) 0.5731(3) 0.72810(15) 0.0266(5) Uani 1 1 d . . .
C3 C 0.49682(15) 0.5759(2) 0.59850(13) 0.0180(4) Uani 1 1 d . . .
C6 C 0.1976(2) 0.3988(3) 0.62311(19) 0.0370(6) Uani 1 1 d . . .
H7 H 0.202(2) 0.437(3) 0.514(2) 0.044 Uiso 1 1 d . U .
H8 H 0.289(2) 0.657(3) 0.554(2) 0.044 Uiso 1 1 d . U .
H6 H 0.164(2) 0.306(3) 0.6112(19) 0.044 Uiso 1 1 d . U .
H5 H 0.288(2) 0.596(4) 0.779(2) 0.044 Uiso 1 1 d . U .
H4 H 0.207(2) 0.400(4) 0.7343(19) 0.044 Uiso 1 1 d . U .
H4A H 0.500(2) 0.390(3) 0.7128(16) 0.044 Uiso 1 1 d D U .
H2A H 0.584(2) 1.152(2) 0.780(2) 0.044 Uiso 1 1 d D U .
H2B H 0.6544(15) 1.054(3) 0.8360(14) 0.044 Uiso 1 1 d D U .
H1B H 0.502(2) 1.013(2) 0.8948(19) 0.044 Uiso 1 1 d D U .
H1A H 0.522(2) 0.873(3) 0.9296(15) 0.044 Uiso 1 1 d D U .

loop_
_atom_site_aniso_label
_atom_site_aniso_U_11
_atom_site_aniso_U_22
_atom_site_aniso_U_33
_atom_site_aniso_U_23
_atom_site_aniso_U_13
_atom_site_aniso_U_12
Eu1 0.01600(8) 0.01175(8) 0.01726(8) 0 0.00855(6) 0
Co1 0.0190(2) 0.01288(19) 0.01436(19) -0.00147(14) 0.00812(16) -0.00018(14)
Fe1 0.0190(2) 0.01288(19) 0.01436(19) -0.00147(14) 0.00812(16) -0.00018(14)
O3 0.0206(8) 0.0202(8) 0.0296(9) -0.0010(6) 0.0113(7) -0.0025(6)
O2 0.0213(8) 0.0192(8) 0.0383(10) -0.0003(7) 0.0064(7) -0.0022(7)
N4 0.0326(12) 0.0273(11) 0.0393(12) 0.0016(9) 0.0227(10) -0.0074(9)
O1 0.0589(13) 0.0198(8) 0.0272(9) -0.0042(7) 0.0242(9) 0.0019(8)
O4 0.105(3) 0.0218(14) 0.068(2) 0 0.043(2) 0
N2 0.0237(11) 0.0501(13) 0.0272(11) -0.0054(10) 0.0095(9) -0.0012(10)
C7 0.0402(16) 0.0474(16) 0.0322(14) -0.0165(12) 0.0190(13) -0.0151(13)
N3 0.0297(11) 0.0239(9) 0.0226(10) -0.0035(8) 0.0141(8) -0.0015(8)
C2 0.0269(12) 0.0246(11) 0.0185(11) -0.0038(8) 0.0121(9) 0.0001(9)
C4 0.0165(10) 0.0216(11) 0.0238(11) 0.0014(8) 0.0091(9) 0.0006(8)
C1 0.0328(13) 0.0212(11) 0.0223(11) -0.0022(9) 0.0132(10) -0.0015(10)
C8 0.0284(13) 0.0377(13) 0.0247(12) -0.0017(10) 0.0134(10) -0.0056(11)
N1 0.0704(19) 0.0254(12) 0.0496(15) 0.0105(11) 0.0262(14) -0.0017(12)
C5 0.0283(13) 0.0303(12) 0.0232(12) -0.0011(9) 0.0132(10) -0.0042(10)
C3 0.0195(10) 0.0148(9) 0.0203(11) -0.0012(8) 0.0095(8) -0.0008(8)
C6 0.0362(15) 0.0296(13) 0.0489(17) -0.0122(12) 0.0223(13) -0.0112(11)

loop_
_atom_type_symbol
_atom_type_description
_atom_type_scat_dispersion_real
_atom_type_scat_dispersion_imag
_atom_type_scat_source
C C 0.0033 0.0016 'International Tables Vol C Tables 4.2.6.8 and 6.1.1.4'
H H 0 0 'International Tables Vol C Tables 4.2.6.8 and 6.1.1.4'
Co Co 0.3494 0.9721 'International Tables Vol C Tables 4.2.6.8 and 6.1.1.4'
Eu Eu -0.1578 3.6682 'International Tables Vol C Tables 4.2.6.8 and 6.1.1.4'
Fe Fe 0.3463 0.8444 'International Tables Vol C Tables 4.2.6.8 and 6.1.1.4'
N N 0.0061 0.0033 'International Tables Vol C Tables 4.2.6.8 and 6.1.1.4'
O O 0.0106 0.006 'International Tables Vol C Tables 4.2.6.8 and 6.1.1.4'

loop_
_geom_angle_atom_site_label_1
_geom_angle_atom_site_label_2
_geom_angle_atom_site_label_3
_geom_angle
_geom_angle_site_symmetry_1
_geom_angle_site_symmetry_3
O3 Eu1 O3 149.42(8) 2_656 .
O3 Eu1 O1 90.54(6) 2_656 2_656
O3 Eu1 O1 98.80(6) . 2_656
O3 Eu1 O1 98.80(6) 2_656 .
O3 Eu1 O1 90.54(6) . .
O1 Eu1 O1 144.13(8) 2_656 .
O3 Eu1 O2 139.98(6) 2_656 2_656
O3 Eu1 O2 70.43(6) . 2_656
O1 Eu1 O2 73.26(6) 2_656 2_656
O1 Eu1 O2 77.58(6) . 2_656
O3 Eu1 O2 70.43(6) 2_656 .
O3 Eu1 O2 139.98(6) . .
O1 Eu1 O2 77.58(6) 2_656 .
O1 Eu1 O2 73.26(6) . .
O2 Eu1 O2 70.43(8) 2_656 .
O3 Eu1 N3 75.27(6) 2_656 .
O3 Eu1 N3 81.11(6) . .
O1 Eu1 N3 68.74(6) 2_656 .
O1 Eu1 N3 147.13(6) . .
O2 Eu1 N3 127.61(6) 2_656 .
O2 Eu1 N3 131.00(6) . .
O3 Eu1 N3 81.11(6) 2_656 2_656
O3 Eu1 N3 75.27(6) . 2_656
O1 Eu1 N3 147.13(6) 2_656 2_656
O1 Eu1 N3 68.74(6) . 2_656
O2 Eu1 N3 131.00(6) 2_656 2_656
O2 Eu1 N3 127.61(6) . 2_656
N3 Eu1 N3 78.39(9) . 2_656
C3 Co1 C3 180 . 5_666
C3 Co1 C1 89.61(9) . 5_666
C3 Co1 C1 90.38(9) 5_666 5_666
C3 Co1 C1 90.38(9) . .
C3 Co1 C1 89.62(9) 5_666 .
C1 Co1 C1 180 5_666 .
C3 Co1 C2 89.19(9) . 5_666
C3 Co1 C2 90.81(9) 5_666 5_666
C1 Co1 C2 90.70(10) 5_666 5_666
C1 Co1 C2 89.30(10) . 5_666
C3 Co1 C2 90.81(9) . .
C3 Co1 C2 89.19(9) 5_666 .
C1 Co1 C2 89.30(10) 5_666 .
C1 Co1 C2 90.70(10) . .
C2 Co1 C2 180 5_666 .
C4 O3 Eu1 134.20(14) . .
Eu1 O2 H2A 130(2) . .
Eu1 O2 H2B 118(2) . .
H2A O2 H2B 107(3) . .
C6 N4 C5 122.9(2) . .
C6 N4 H4 118(2) . .
C5 N4 H4 119(2) . .
Eu1 O1 H1B 123(2) . .
Eu1 O1 H1A 130(2) . .
H1B O1 H1A 107(3) . .
C6 C7 C8 120.2(2) . .
C6 C7 H7 117.3(19) . .
C8 C7 H7 122.5(19) . .
C3 N3 Eu1 152.81(17) . .
N2 C2 Co1 178.1(2) . .
O3 C4 C5 120.4(2) . .
O3 C4 C8 123.5(2) . .
C5 C4 C8 116.0(2) . .
N1 C1 Co1 178.4(3) . .
C7 C8 C4 120.7(2) . .
C7 C8 H8 118.7(17) . .
C4 C8 H8 120.6(18) . .
N4 C5 C4 121.4(2) . .
N4 C5 H5 118(2) . .
C4 C5 H5 120(2) . .
N3 C3 Co1 177.3(2) . .
N4 C6 C7 118.8(2) . .
N4 C6 H6 114.7(18) . .
C7 C6 H6 126.5(18) . .

loop_
_geom_bond_atom_site_label_1
_geom_bond_atom_site_label_2
_geom_bond_distance
_geom_bond_site_symmetry_2
Eu1 O3 2.2996(16) 2_656
Eu1 O3 2.2996(16) .
Eu1 O1 2.4301(17) 2_656
Eu1 O1 2.4301(17) .
Eu1 O2 2.4633(16) 2_656
Eu1 O2 2.4634(17) .
Eu1 N3 2.5697(19) .
Eu1 N3 2.5697(19) 2_656
Co1 C3 1.905(2) .
Co1 C3 1.905(2) 5_666
Co1 C1 1.907(2) 5_666
Co1 C1 1.907(2) .
Co1 C2 1.913(2) 5_666
Co1 C2 1.914(2) .
O3 C4 1.317(3) .
O2 H2A 0.900(17) .
O2 H2B 0.887(17) .
N4 C6 1.335(4) .
N4 C5 1.334(3) .
N4 H4 0.88(3) .
O1 H1B 0.891(18) .
O1 H1A 0.872(18) .
O4 H4A 0.906(17) .
N2 C2 1.140(3) .
C7 C6 1.369(4) .
C7 C8 1.382(4) .
C7 H7 0.96(3) .
N3 C3 1.145(3) .
C4 C5 1.393(3) .
C4 C8 1.401(3) .
C1 N1 1.138(3) .
C8 H8 1.03(3) .
C5 H5 0.85(3) .
C6 H6 0.98(3) .
